data_7025804
loop_
_publ_author_name
'Shima, Takanori'
'Hou, Zhaomin'

_publ_section_title
;
 Selective ammonolysis of half-sandwich rare-earth metal dialkyl and
 polyhydride complexes: synthesis of polyamido rare-earth complexes having
 novel structures.
;
_journal_issue 29
_journal_name_full 'Dalton transactions (Cambridge, England : 2003)'
_journal_page_first 6858
_journal_page_last 6863
_journal_paper_doi 10.1039/c0dt00006j
_journal_volume 39
_journal_year 2010
_chemical_formula_sum 'C48 H99 N7 Si4 Y4'
_chemical_formula_weight 1242.34
_chemical_name_systematic
;
?
;
_space_group_IT_number 15
_symmetry_cell_setting monoclinic
_symmetry_space_group_name_Hall '-C 2yc'
_symmetry_space_group_name_H-M 'C 1 2/c 1'
_atom_sites_solution_hydrogens geom
_atom_sites_solution_primary direct
_atom_sites_solution_secondary difmap
_audit_creation_method SHELXL-97
_cell_angle_alpha 90.00
_cell_angle_beta 92.606(4)
_cell_angle_gamma 90.00
_cell_formula_units_Z 8
_cell_length_a 23.297(4)
_cell_length_b 12.839(2)
_cell_length_c 41.586(7)
_cell_measurement_reflns_used 38523
_cell_measurement_temperature 163(2)
_cell_measurement_theta_max 27.59
_cell_measurement_theta_min 1.75
_cell_volume 12426(4)
_computing_cell_refinement 'Bruker SMART'
_computing_data_collection 'Bruker SMART'
_computing_data_reduction 'Bruker SAINT'
_computing_molecular_graphics 'ORTEP-III (Farrugia, 1997)'
_computing_publication_material 'Bruker SHELXTL'
_computing_structure_refinement 'SHELXL-97 (Sheldrick, 1997)'
_computing_structure_solution 'SHELXS-97 (Sheldrick, 1990)'
_diffrn_ambient_temperature 163(2)
_diffrn_measured_fraction_theta_full 0.972
_diffrn_measured_fraction_theta_max 0.972
_diffrn_measurement_device_type 'CCD area detector'
_diffrn_measurement_method 'phi and omega scans'
_diffrn_radiation_monochromator graphite
_diffrn_radiation_source 'fine-focus sealed tube'
_diffrn_radiation_type MoK\a
_diffrn_radiation_wavelength 0.71073
_diffrn_reflns_av_R_equivalents 0.2411
_diffrn_reflns_av_sigmaI/netI 0.5801
_diffrn_reflns_limit_h_max 30
_diffrn_reflns_limit_h_min -28
_diffrn_reflns_limit_k_max 16
_diffrn_reflns_limit_k_min -16
_diffrn_reflns_limit_l_max 40
_diffrn_reflns_limit_l_min -53
_diffrn_reflns_number 38523
_diffrn_reflns_theta_full 27.59
_diffrn_reflns_theta_max 27.59
_diffrn_reflns_theta_min 1.75
_exptl_absorpt_coefficient_mu 3.811
_exptl_absorpt_correction_T_max 0.8942
_exptl_absorpt_correction_T_min 0.5161
_exptl_absorpt_correction_type empirical
_exptl_absorpt_process_details 'Bruker SADABS'
_exptl_crystal_colour colorless
_exptl_crystal_density_diffrn 1.328
_exptl_crystal_density_method 'not measured'
_exptl_crystal_description plate
_exptl_crystal_F_000 5184
_exptl_crystal_size_max 0.20
_exptl_crystal_size_mid 0.20
_exptl_crystal_size_min 0.03
_refine_diff_density_max 0.890
_refine_diff_density_min -0.735
_refine_diff_density_rms 0.091
_refine_ls_extinction_method none
_refine_ls_goodness_of_fit_ref 1.086
_refine_ls_hydrogen_treatment mixed
_refine_ls_matrix_type full
_refine_ls_number_parameters 509
_refine_ls_number_reflns 14016
_refine_ls_number_restraints 6
_refine_ls_restrained_S_all 1.086
_refine_ls_R_factor_all 0.3029
_refine_ls_R_factor_gt 0.0844
_refine_ls_shift/su_max 0.010
_refine_ls_shift/su_mean 0.000
_refine_ls_structure_factor_coef Fsqd
_refine_ls_weighting_details
; calc
[0.00000+1.00000exp(3.00(sin\q/\l)^2^)]/
[\s^2^(Fo^2^)+0.0000+0.0000*P+(0.0000P)^2^+0.0000sin\q/\l]
where P = 0.33333Fo^2^ + 0.66667Fc^2^
;
_refine_ls_weighting_scheme calc
_refine_ls_wR_factor_gt 0.1143
_refine_ls_wR_factor_ref 0.1752
_reflns_number_gt 3196
_reflns_number_total 14016
_reflns_threshold_expression >2sigma(I)
_cod_data_source_file c0dt00006j.txt
_cod_data_source_block 5Y
_cod_depositor_comments
;
The following automatic conversions were performed:

'_symmetry_cell_setting' value 'Monoclinic' changed to 'monoclinic'
according to /home/saulius/struct/CIF-dictionaries/cif_core.dic
dictionary named 'cif_core.dic' version 2.4.2 from 2011-04-26.

Automatic conversion script
Id: cif_fix_values 1891 2012-01-12 08:04:46Z andrius 
;
_cod_original_cell_volume 12425(4)
_cod_original_sg_symbol_H-M C2/c
_cod_database_code 7025804

loop_
_symmetry_equiv_pos_as_xyz
'x, y, z'
'-x, y, -z+1/2'
'x+1/2, y+1/2, z'
'-x+1/2, y+1/2, -z+1/2'
'-x, -y, -z'
'x, -y, z-1/2'
'-x+1/2, -y+1/2, -z'
'x+1/2, -y+1/2, z-1/2'

loop_
_atom_site_label
_atom_site_type_symbol
_atom_site_fract_x
_atom_site_fract_y
_atom_site_fract_z
_atom_site_U_iso_or_equiv
_atom_site_adp_type
_atom_site_occupancy
_atom_site_symmetry_multiplicity
_atom_site_calc_flag
_atom_site_refinement_flags
H1 H 0.6099(5) 0.4951(9) 0.8848(3) 0.050 Uiso 1 1 d D
Y1 Y 0.58894(6) 0.32496(10) 0.88315(4) 0.0332(4) Uani 1 1 d D
Y2 Y 0.67448(6) 0.53676(11) 0.92412(3) 0.0301(4) Uani 1 1 d D
Y3 Y 0.53437(6) 0.59658(10) 0.89387(4) 0.0327(4) Uani 1 1 d D
Y4 Y 0.64704(6) 0.55718(11) 0.83993(4) 0.0372(4) Uani 1 1 d D
N1 N 0.6323(5) 0.6844(9) 0.8876(3) 0.049(4) Uani 1 1 d .
N2 N 0.5806(4) 0.5464(9) 0.9430(3) 0.051(4) Uani 1 1 d .
H2A H 0.5678 0.4831 0.9501 0.062 Uiso 1 1 calc R
H2B H 0.5774 0.5959 0.9588 0.062 Uiso 1 1 calc R
N3 N 0.7209(5) 0.5069(8) 0.8764(2) 0.046(4) Uani 1 1 d .
H3A H 0.7530 0.5479 0.8748 0.055 Uiso 1 1 calc R
H3B H 0.7306 0.4380 0.8740 0.055 Uiso 1 1 calc R
N4 N 0.5468(4) 0.5806(8) 0.8386(2) 0.043(3) Uani 1 1 d .
H4A H 0.5356 0.6398 0.8275 0.051 Uiso 1 1 calc R
H4B H 0.5275 0.5239 0.8299 0.051 Uiso 1 1 calc R
N5 N 0.6579(5) 0.3539(8) 0.9247(3) 0.045(4) Uani 1 1 d .
H5A H 0.6912 0.3179 0.9211 0.054 Uiso 1 1 calc R
H5B H 0.6445 0.3333 0.9442 0.054 Uiso 1 1 calc R
N6 N 0.6291(5) 0.3760(8) 0.8346(3) 0.045(4) Uani 1 1 d .
H6E H 0.6039 0.3631 0.8174 0.053 Uiso 1 1 calc R
H6D H 0.6627 0.3404 0.8316 0.053 Uiso 1 1 calc R
N7 N 0.5059(4) 0.4202(8) 0.8927(3) 0.039(3) Uani 1 1 d .
H7E H 0.4913 0.4012 0.9120 0.047 Uiso 1 1 calc R
H7D H 0.4783 0.4090 0.8766 0.047 Uiso 1 1 calc R
Si1 Si 0.5139(2) 0.1573(4) 0.81415(12) 0.0550(15) Uani 1 1 d .
Si2 Si 0.83611(18) 0.4562(3) 0.95425(12) 0.0455(13) Uani 1 1 d .
Si3 Si 0.3633(2) 0.5916(4) 0.87701(13) 0.0610(15) Uani 1 1 d .
Si4 Si 0.7334(2) 0.4621(5) 0.76323(13) 0.0714(17) Uani 1 1 d .
C1 C 0.5447(6) 0.1547(10) 0.8567(4) 0.043(2) Uani 1 1 d .
C2 C 0.5129(7) 0.1712(10) 0.8845(4) 0.043(2) Uani 1 1 d .
C3 C 0.5494(7) 0.1551(10) 0.9117(4) 0.043(2) Uani 1 1 d .
C4 C 0.6032(7) 0.1271(10) 0.9013(4) 0.043(2) Uani 1 1 d .
C5 C 0.6012(7) 0.1260(10) 0.8680(4) 0.043(2) Uani 1 1 d .
C6 C 0.4487(6) 0.1903(11) 0.8841(4) 0.076(6) Uani 1 1 d .
H6A H 0.4390 0.2487 0.8697 0.115 Uiso 1 1 calc R
H6B H 0.4373 0.2067 0.9059 0.115 Uiso 1 1 calc R
H6C H 0.4284 0.1276 0.8764 0.115 Uiso 1 1 calc R
C7 C 0.5332(7) 0.1651(12) 0.9454(4) 0.090(7) Uani 1 1 d .
H7A H 0.5606 0.2110 0.9570 0.135 Uiso 1 1 calc R
H7B H 0.5338 0.0963 0.9556 0.135 Uiso 1 1 calc R
H7C H 0.4945 0.1947 0.9460 0.135 Uiso 1 1 calc R
C8 C 0.6533(6) 0.0901(12) 0.9235(4) 0.071(6) Uani 1 1 d .
H8A H 0.6552 0.1326 0.9431 0.107 Uiso 1 1 calc R
H8B H 0.6893 0.0970 0.9124 0.107 Uiso 1 1 calc R
H8C H 0.6474 0.0169 0.9293 0.107 Uiso 1 1 calc R
C9 C 0.6495(6) 0.0920(11) 0.8480(4) 0.057(5) Uani 1 1 d .
H9A H 0.6578 0.1468 0.8325 0.086 Uiso 1 1 calc R
H9B H 0.6387 0.0279 0.8365 0.086 Uiso 1 1 calc R
H9C H 0.6837 0.0791 0.8620 0.086 Uiso 1 1 calc R
C10 C 0.4790(6) 0.2830(11) 0.8040(4) 0.073(6) Uani 1 1 d .
H10A H 0.5044 0.3402 0.8112 0.109 Uiso 1 1 calc R
H10B H 0.4427 0.2881 0.8149 0.109 Uiso 1 1 calc R
H10C H 0.4715 0.2875 0.7807 0.109 Uiso 1 1 calc R
C11 C 0.5694(6) 0.1372(12) 0.7835(4) 0.077(6) Uani 1 1 d .
H11A H 0.5989 0.1914 0.7859 0.115 Uiso 1 1 calc R
H11B H 0.5511 0.1411 0.7618 0.115 Uiso 1 1 calc R
H11C H 0.5873 0.0686 0.7866 0.115 Uiso 1 1 calc R
C12 C 0.4594(6) 0.0521(12) 0.8085(4) 0.086(6) Uani 1 1 d .
H12A H 0.4300 0.0600 0.8244 0.129 Uiso 1 1 calc R
H12B H 0.4781 -0.0159 0.8113 0.129 Uiso 1 1 calc R
H12C H 0.4414 0.0567 0.7868 0.129 Uiso 1 1 calc R
C13 C 0.7729(5) 0.5423(10) 0.9579(3) 0.0282(16) Uani 1 1 d .
C14 C 0.7668(5) 0.6438(10) 0.9439(3) 0.0282(16) Uani 1 1 d .
C15 C 0.7212(5) 0.6959(10) 0.9576(3) 0.0282(16) Uani 1 1 d .
C16 C 0.6996(5) 0.6307(10) 0.9811(3) 0.0282(16) Uani 1 1 d .
C17 C 0.7301(5) 0.5357(10) 0.9809(3) 0.0282(16) Uani 1 1 d .
C18 C 0.8053(5) 0.6924(10) 0.9197(3) 0.044(2) Uani 1 1 d .
H18A H 0.8070 0.6470 0.9009 0.066 Uiso 1 1 calc R
H18B H 0.8440 0.7013 0.9296 0.066 Uiso 1 1 calc R
H18C H 0.7898 0.7605 0.9131 0.066 Uiso 1 1 calc R
C19 C 0.7034(5) 0.8077(10) 0.9519(3) 0.044(2) Uani 1 1 d .
H19A H 0.6615 0.8134 0.9525 0.066 Uiso 1 1 calc R
H19B H 0.7158 0.8304 0.9308 0.066 Uiso 1 1 calc R
H19C H 0.7214 0.8519 0.9687 0.066 Uiso 1 1 calc R
C20 C 0.6544(5) 0.6599(10) 1.0042(3) 0.044(2) Uani 1 1 d .
H20A H 0.6247 0.6058 1.0040 0.066 Uiso 1 1 calc R
H20B H 0.6370 0.7265 0.9977 0.066 Uiso 1 1 calc R
H20C H 0.6721 0.6662 1.0259 0.066 Uiso 1 1 calc R
C21 C 0.7200(5) 0.4501(10) 1.0042(3) 0.044(2) Uani 1 1 d .
H21A H 0.6805 0.4540 1.0112 0.066 Uiso 1 1 calc R
H21B H 0.7468 0.4574 1.0230 0.066 Uiso 1 1 calc R
H21C H 0.7262 0.3828 0.9939 0.066 Uiso 1 1 calc R
C22 C 0.8247(6) 0.3216(11) 0.9688(4) 0.097(7) Uani 1 1 d .
H22A H 0.8615 0.2849 0.9705 0.146 Uiso 1 1 calc R
H22B H 0.7985 0.2848 0.9536 0.146 Uiso 1 1 calc R
H22C H 0.8079 0.3240 0.9900 0.146 Uiso 1 1 calc R
C23 C 0.8619(6) 0.4414(11) 0.9132(4) 0.070(6) Uani 1 1 d .
H23A H 0.8914 0.3872 0.9131 0.104 Uiso 1 1 calc R
H23B H 0.8782 0.5076 0.9062 0.104 Uiso 1 1 calc R
H23C H 0.8297 0.4217 0.8984 0.104 Uiso 1 1 calc R
C24 C 0.8959(6) 0.5128(12) 0.9794(4) 0.086(7) Uani 1 1 d .
H24A H 0.9270 0.4616 0.9820 0.129 Uiso 1 1 calc R
H24B H 0.8821 0.5315 1.0005 0.129 Uiso 1 1 calc R
H24C H 0.9103 0.5753 0.9689 0.129 Uiso 1 1 calc R
C25 C 0.4272(6) 0.6620(10) 0.8941(4) 0.041(2) Uani 1 1 d .
C26 C 0.4558(6) 0.7401(11) 0.8784(4) 0.041(2) Uani 1 1 d .
C27 C 0.4941(6) 0.7930(11) 0.8986(4) 0.041(2) Uani 1 1 d .
C28 C 0.4891(6) 0.7470(11) 0.9292(4) 0.041(2) Uani 1 1 d .
C29 C 0.4488(6) 0.6684(11) 0.9271(4) 0.041(2) Uani 1 1 d .
C30 C 0.4414(7) 0.7729(13) 0.8424(4) 0.089(7) Uani 1 1 d .
H30A H 0.4136 0.7238 0.8325 0.134 Uiso 1 1 calc R
H30B H 0.4767 0.7721 0.8304 0.134 Uiso 1 1 calc R
H30C H 0.4250 0.8432 0.8418 0.134 Uiso 1 1 calc R
C31 C 0.5295(7) 0.8870(11) 0.8904(5) 0.091(7) Uani 1 1 d .
H31A H 0.5671 0.8829 0.9018 0.136 Uiso 1 1 calc R
H31B H 0.5096 0.9504 0.8970 0.136 Uiso 1 1 calc R
H31C H 0.5346 0.8889 0.8672 0.136 Uiso 1 1 calc R
C32 C 0.5206(6) 0.7883(14) 0.9585(4) 0.109(9) Uani 1 1 d .
H32A H 0.5400 0.7310 0.9701 0.163 Uiso 1 1 calc R
H32B H 0.4933 0.8217 0.9725 0.163 Uiso 1 1 calc R
H32C H 0.5491 0.8395 0.9521 0.163 Uiso 1 1 calc R
C33 C 0.4345(6) 0.6030(12) 0.9555(4) 0.074(6) Uani 1 1 d .
H33A H 0.4336 0.5294 0.9493 0.111 Uiso 1 1 calc R
H33B H 0.3968 0.6235 0.9630 0.111 Uiso 1 1 calc R
H33C H 0.4638 0.6134 0.9729 0.111 Uiso 1 1 calc R
C34 C 0.3759(6) 0.5281(14) 0.8382(4) 0.088(7) Uani 1 1 d .
H34A H 0.3398 0.4987 0.8292 0.131 Uiso 1 1 calc R
H34B H 0.4043 0.4723 0.8415 0.131 Uiso 1 1 calc R
H34C H 0.3904 0.5796 0.8231 0.131 Uiso 1 1 calc R
C35 C 0.3362(7) 0.4912(13) 0.9045(4) 0.100(7) Uani 1 1 d .
H35A H 0.2972 0.4706 0.8972 0.150 Uiso 1 1 calc R
H35B H 0.3356 0.5196 0.9264 0.150 Uiso 1 1 calc R
H35C H 0.3615 0.4302 0.9045 0.150 Uiso 1 1 calc R
C36 C 0.3053(6) 0.6892(14) 0.8672(4) 0.107(8) Uani 1 1 d .
H36A H 0.3213 0.7475 0.8553 0.160 Uiso 1 1 calc R
H36B H 0.2898 0.7150 0.8872 0.160 Uiso 1 1 calc R
H36C H 0.2745 0.6561 0.8540 0.160 Uiso 1 1 calc R
C37 C 0.7013(7) 0.5717(11) 0.7855(3) 0.040(4) Uani 1 1 d .
C38 C 0.6480(7) 0.6232(15) 0.7809(4) 0.057(5) Uani 1 1 d .
C39 C 0.6477(8) 0.7159(14) 0.7984(4) 0.054(5) Uani 1 1 d .
C40 C 0.7007(8) 0.7231(13) 0.8151(4) 0.047(5) Uani 1 1 d .
C41 C 0.7345(7) 0.6382(12) 0.8077(4) 0.043(5) Uani 1 1 d .
C42 C 0.5991(7) 0.5929(14) 0.7573(4) 0.084(7) Uani 1 1 d .
H42A H 0.5637 0.6271 0.7634 0.126 Uiso 1 1 calc R
H42B H 0.5939 0.5172 0.7577 0.126 Uiso 1 1 calc R
H42C H 0.6083 0.6148 0.7355 0.126 Uiso 1 1 calc R
C43 C 0.6019(7) 0.7978(12) 0.7979(4) 0.085(7) Uani 1 1 d .
H43A H 0.5682 0.7730 0.7852 0.127 Uiso 1 1 calc R
H43B H 0.6164 0.8616 0.7882 0.127 Uiso 1 1 calc R
H43C H 0.5911 0.8124 0.8199 0.127 Uiso 1 1 calc R
C44 C 0.7201(7) 0.8136(12) 0.8366(4) 0.085(7) Uani 1 1 d .
H44A H 0.6885 0.8636 0.8380 0.127 Uiso 1 1 calc R
H44B H 0.7531 0.8481 0.8275 0.127 Uiso 1 1 calc R
H44C H 0.7310 0.7874 0.8581 0.127 Uiso 1 1 calc R
C45 C 0.7964(6) 0.6244(12) 0.8180(4) 0.071(6) Uani 1 1 d .
H45A H 0.8034 0.5515 0.8240 0.106 Uiso 1 1 calc R
H45B H 0.8057 0.6693 0.8366 0.106 Uiso 1 1 calc R
H45C H 0.8206 0.6433 0.8003 0.106 Uiso 1 1 calc R
C46 C 0.7819(8) 0.3767(14) 0.7880(5) 0.128(9) Uani 1 1 d .
H46A H 0.8096 0.4196 0.8005 0.192 Uiso 1 1 calc R
H46B H 0.8026 0.3300 0.7739 0.192 Uiso 1 1 calc R
H46C H 0.7593 0.3354 0.8026 0.192 Uiso 1 1 calc R
C47 C 0.6794(7) 0.3742(13) 0.7442(4) 0.097(7) Uani 1 1 d .
H47A H 0.6548 0.3465 0.7607 0.146 Uiso 1 1 calc R
H47B H 0.6988 0.3166 0.7338 0.146 Uiso 1 1 calc R
H47C H 0.6559 0.4128 0.7282 0.146 Uiso 1 1 calc R
C48 C 0.7763(8) 0.5226(14) 0.7312(4) 0.128(9) Uani 1 1 d .
H48A H 0.7506 0.5605 0.7161 0.192 Uiso 1 1 calc R
H48B H 0.7965 0.4680 0.7197 0.192 Uiso 1 1 calc R
H48C H 0.8045 0.5710 0.7412 0.192 Uiso 1 1 calc R

loop_
_atom_site_aniso_label
_atom_site_aniso_U_11
_atom_site_aniso_U_22
_atom_site_aniso_U_33
_atom_site_aniso_U_23
_atom_site_aniso_U_13
_atom_site_aniso_U_12
Y1 0.0411(10) 0.0205(8) 0.0385(10) -0.0007(7) 0.0065(8) 0.0008(7)
Y2 0.0333(9) 0.0230(8) 0.0344(10) -0.0034(7) 0.0043(7) 0.0008(7)
Y3 0.0363(9) 0.0218(8) 0.0403(10) -0.0017(7) 0.0045(8) 0.0019(7)
Y4 0.0478(10) 0.0288(9) 0.0357(10) -0.0012(7) 0.0109(8) -0.0012(8)
N1 0.056(9) 0.058(9) 0.034(9) 0.004(7) 0.016(7) 0.014(7)
N2 0.056(9) 0.035(8) 0.063(10) -0.019(7) 0.011(7) -0.005(7)
N3 0.060(9) 0.027(8) 0.051(9) -0.010(6) 0.008(7) -0.008(6)
N4 0.050(8) 0.024(8) 0.054(9) 0.004(6) 0.005(7) 0.003(6)
N5 0.065(10) 0.033(8) 0.038(9) 0.005(6) 0.014(7) 0.000(7)
N6 0.054(9) 0.046(9) 0.034(9) -0.002(6) 0.006(7) -0.003(7)
N7 0.045(8) 0.040(8) 0.032(8) 0.002(6) 0.002(6) -0.005(6)
Si1 0.060(4) 0.033(3) 0.071(4) -0.005(3) -0.016(3) -0.003(3)
Si2 0.042(3) 0.028(3) 0.067(4) 0.001(2) 0.009(3) 0.011(2)
Si3 0.061(4) 0.050(3) 0.072(4) -0.005(3) 0.000(3) -0.011(3)
Si4 0.078(4) 0.076(4) 0.063(4) -0.024(3) 0.026(3) -0.005(4)
C1 0.054(6) 0.016(4) 0.060(6) -0.003(4) 0.006(5) -0.007(4)
C2 0.054(6) 0.016(4) 0.060(6) -0.003(4) 0.006(5) -0.007(4)
C3 0.054(6) 0.016(4) 0.060(6) -0.003(4) 0.006(5) -0.007(4)
C4 0.054(6) 0.016(4) 0.060(6) -0.003(4) 0.006(5) -0.007(4)
C5 0.054(6) 0.016(4) 0.060(6) -0.003(4) 0.006(5) -0.007(4)
C6 0.050(12) 0.048(12) 0.134(19) -0.017(12) 0.036(12) -0.011(10)
C7 0.141(19) 0.049(13) 0.082(17) 0.008(11) 0.041(14) -0.023(13)
C8 0.099(15) 0.045(12) 0.068(14) -0.006(10) -0.017(12) -0.010(11)
C9 0.057(12) 0.030(10) 0.085(15) -0.022(9) -0.002(10) -0.003(9)
C10 0.093(15) 0.047(12) 0.075(15) -0.017(10) -0.035(11) 0.017(10)
C11 0.084(14) 0.076(15) 0.067(15) -0.019(11) -0.016(12) 0.018(11)
C12 0.103(16) 0.063(14) 0.088(16) 0.008(12) -0.044(12) -0.030(12)
C13 0.023(4) 0.025(4) 0.036(5) -0.009(3) 0.002(3) -0.008(3)
C14 0.023(4) 0.025(4) 0.036(5) -0.009(3) 0.002(3) -0.008(3)
C15 0.023(4) 0.025(4) 0.036(5) -0.009(3) 0.002(3) -0.008(3)
C16 0.023(4) 0.025(4) 0.036(5) -0.009(3) 0.002(3) -0.008(3)
C17 0.023(4) 0.025(4) 0.036(5) -0.009(3) 0.002(3) -0.008(3)
C18 0.044(5) 0.039(5) 0.049(6) -0.006(4) 0.008(4) 0.001(4)
C19 0.044(5) 0.039(5) 0.049(6) -0.006(4) 0.008(4) 0.001(4)
C20 0.044(5) 0.039(5) 0.049(6) -0.006(4) 0.008(4) 0.001(4)
C21 0.044(5) 0.039(5) 0.049(6) -0.006(4) 0.008(4) 0.001(4)
C22 0.084(15) 0.029(11) 0.18(2) 0.031(13) 0.048(14) 0.031(11)
C23 0.068(13) 0.054(13) 0.089(16) 0.002(11) 0.031(11) 0.018(10)
C24 0.041(12) 0.071(15) 0.15(2) -0.011(13) 0.005(12) 0.023(10)
C25 0.031(5) 0.021(4) 0.070(6) -0.007(4) 0.007(4) 0.008(3)
C26 0.031(5) 0.021(4) 0.070(6) -0.007(4) 0.007(4) 0.008(3)
C27 0.031(5) 0.021(4) 0.070(6) -0.007(4) 0.007(4) 0.008(3)
C28 0.031(5) 0.021(4) 0.070(6) -0.007(4) 0.007(4) 0.008(3)
C29 0.031(5) 0.021(4) 0.070(6) -0.007(4) 0.007(4) 0.008(3)
C30 0.090(16) 0.066(15) 0.115(19) 0.031(13) 0.050(14) 0.034(12)
C31 0.072(14) 0.038(12) 0.17(2) 0.001(13) 0.042(13) 0.003(11)
C32 0.038(12) 0.13(2) 0.16(2) -0.108(16) -0.032(13) 0.029(12)
C33 0.079(14) 0.077(14) 0.068(15) 0.029(11) 0.035(11) 0.044(11)
C34 0.075(14) 0.127(19) 0.060(14) -0.028(13) 0.006(11) -0.032(13)
C35 0.107(17) 0.087(17) 0.110(18) 0.018(13) 0.046(14) -0.038(13)
C36 0.038(12) 0.107(18) 0.17(2) 0.014(16) -0.045(13) 0.021(12)
C37 0.051(11) 0.047(11) 0.022(10) 0.020(8) 0.013(8) -0.014(9)
C38 0.041(12) 0.087(16) 0.044(13) 0.009(11) 0.012(10) 0.012(11)
C39 0.070(15) 0.053(13) 0.041(13) 0.036(10) 0.016(11) 0.013(11)
C40 0.064(14) 0.035(11) 0.042(12) 0.013(9) 0.007(10) -0.020(10)
C41 0.038(11) 0.037(10) 0.055(13) 0.019(9) 0.012(10) 0.019(9)
C42 0.083(15) 0.14(2) 0.025(12) 0.007(12) 0.006(11) 0.012(14)
C43 0.086(15) 0.069(14) 0.104(17) 0.051(12) 0.063(13) 0.043(12)
C44 0.098(16) 0.038(12) 0.119(19) 0.031(12) 0.020(14) -0.001(11)
C45 0.060(13) 0.087(16) 0.067(15) -0.002(11) 0.015(11) -0.017(11)
C46 0.16(2) 0.10(2) 0.12(2) -0.002(16) 0.005(17) 0.039(17)
C47 0.133(19) 0.078(16) 0.086(17) -0.022(12) 0.061(14) -0.024(13)
C48 0.14(2) 0.12(2) 0.13(2) -0.055(16) 0.104(17) -0.056(16)

loop_
_atom_type_symbol
_atom_type_description
_atom_type_scat_dispersion_real
_atom_type_scat_dispersion_imag
_atom_type_scat_source
C C 0.0033 0.0016 'International Tables Vol C Tables 4.2.6.8 and 6.1.1.4'
H H 0.0000 0.0000 'International Tables Vol C Tables 4.2.6.8 and 6.1.1.4'
N N 0.0061 0.0033 'International Tables Vol C Tables 4.2.6.8 and 6.1.1.4'
Si Si 0.0817 0.0704 'International Tables Vol C Tables 4.2.6.8 and 6.1.1.4'
Y Y -2.7962 3.5667 'International Tables Vol C Tables 4.2.6.8 and 6.1.1.4'

loop_
_geom_angle_atom_site_label_1
_geom_angle_atom_site_label_2
_geom_angle_atom_site_label_3
_geom_angle
N5 Y1 N7 109.8(4)
N5 Y1 N6 107.6(4)
N7 Y1 N6 111.4(4)
N5 Y1 C1 133.1(4)
N7 Y1 C1 101.2(4)
N6 Y1 C1 92.1(4)
N5 Y1 C2 122.7(4)
N7 Y1 C2 80.0(4)
N6 Y1 C2 121.1(4)
C1 Y1 C2 31.1(4)
N5 Y1 C5 104.6(4)
N7 Y1 C5 130.1(4)
N6 Y1 C5 90.7(4)
C1 Y1 C5 31.3(4)
C2 Y1 C5 50.8(5)
N5 Y1 C3 92.3(4)
N7 Y1 C3 92.7(4)
N6 Y1 C3 140.1(4)
C1 Y1 C3 51.0(5)
C2 Y1 C3 30.5(4)
C5 Y1 C3 50.2(5)
N5 Y1 C4 82.5(4)
N7 Y1 C4 122.9(4)
N6 Y1 C4 117.3(4)
C1 Y1 C4 50.9(5)
C2 Y1 C4 50.2(5)
C5 Y1 C4 30.2(4)
C3 Y1 C4 30.2(4)
N5 Y1 Y2 38.0(2)
N7 Y1 Y2 88.3(3)
N6 Y1 Y2 87.9(3)
C1 Y1 Y2 169.8(3)
C2 Y1 Y2 150.9(4)
C5 Y1 Y2 138.5(4)
C3 Y1 Y2 125.5(4)
C4 Y1 Y2 120.5(4)
N5 Y1 Y3 89.4(3)
N7 Y1 Y3 37.3(2)
N6 Y1 Y3 89.6(3)
C1 Y1 Y3 133.9(3)
C2 Y1 Y3 117.3(3)
C5 Y1 Y3 165.2(4)
C3 Y1 Y3 125.7(3)
C4 Y1 Y3 153.1(4)
Y2 Y1 Y3 56.29(4)
N5 Y1 Y4 88.7(3)
N7 Y1 Y4 89.1(3)
N6 Y1 Y4 37.4(3)
C1 Y1 Y4 126.9(3)
C2 Y1 Y4 148.6(4)
C5 Y1 Y4 127.2(4)
C3 Y1 Y4 177.4(4)
C4 Y1 Y4 147.9(3)
Y2 Y1 Y4 56.32(4)
Y3 Y1 Y4 56.68(4)
N3 Y2 N2 139.7(4)
N3 Y2 N5 85.9(4)
N2 Y2 N5 84.0(4)
N3 Y2 N1 78.4(4)
N2 Y2 N1 79.9(4)
N5 Y2 N1 132.0(4)
N3 Y2 C13 91.9(4)
N2 Y2 C13 128.2(4)
N5 Y2 C13 99.1(4)
N1 Y2 C13 126.1(4)
N3 Y2 C17 122.1(4)
N2 Y2 C17 97.4(4)
N5 Y2 C17 93.4(4)
N1 Y2 C17 133.2(4)
C13 Y2 C17 31.1(3)
N3 Y2 C14 87.1(4)
N2 Y2 C14 128.4(4)
N5 Y2 C14 129.6(4)
N1 Y2 C14 94.8(4)
C13 Y2 C14 31.4(4)
C17 Y2 C14 50.7(4)
N3 Y2 C15 112.0(4)
N2 Y2 C15 98.5(4)
N5 Y2 C15 144.1(4)
N1 Y2 C15 83.2(4)
C13 Y2 C15 51.6(4)
C17 Y2 C15 50.8(4)
C14 Y2 C15 30.4(3)
N3 Y2 C16 136.8(4)
N2 Y2 C16 81.5(4)
N5 Y2 C16 117.4(4)
N1 Y2 C16 104.4(4)
C13 Y2 C16 51.0(4)
C17 Y2 C16 30.7(4)
C14 Y2 C16 49.8(4)
C15 Y2 C16 30.1(3)
N3 Y2 Y3 100.9(3)
N2 Y2 Y3 41.5(3)
N5 Y2 Y3 94.1(3)
N1 Y2 Y3 46.6(3)
C13 Y2 Y3 162.3(3)
C17 Y2 Y3 136.7(3)
C14 Y2 Y3 136.2(3)
C15 Y2 Y3 111.5(3)
C16 Y2 Y3 112.1(3)
N3 Y2 Y4 40.6(3)
N2 Y2 Y4 101.3(3)
N5 Y2 Y4 93.5(3)
N1 Y2 Y4 47.2(3)
C13 Y2 Y4 129.7(3)
C17 Y2 Y4 160.7(3)
C14 Y2 Y4 112.1(3)
C15 Y2 Y4 120.6(3)
C16 Y2 Y4 149.0(3)
Y3 Y2 Y4 60.58(4)
N3 Y2 Y1 75.6(3)
N2 Y2 Y1 72.9(3)
N5 Y2 Y1 37.2(3)
N1 Y2 Y1 94.9(3)
C13 Y2 Y1 134.1(3)
C17 Y2 Y1 129.3(3)
C14 Y2 Y1 158.0(3)
C15 Y2 Y1 171.4(3)
C16 Y2 Y1 144.6(3)
Y3 Y2 Y1 61.98(4)
Y4 Y2 Y1 62.25(4)
N4 Y3 N2 139.1(3)
N4 Y3 N7 86.7(4)
N2 Y3 N7 82.7(4)
N4 Y3 N1 77.8(4)
N2 Y3 N1 80.5(4)
N7 Y3 N1 132.0(4)
N4 Y3 C25 101.0(4)
N2 Y3 C25 118.7(4)
N7 Y3 C25 92.3(4)
N1 Y3 C25 135.0(4)
N4 Y3 C29 132.4(4)
N2 Y3 C29 88.2(4)
N7 Y3 C29 97.3(4)
N1 Y3 C29 126.5(4)
C25 Y3 C29 31.7(4)
N4 Y3 C26 86.4(4)
N2 Y3 C26 133.1(4)
N7 Y3 C26 118.1(4)
N1 Y3 C26 106.0(4)
C25 Y3 C26 30.3(4)
C29 Y3 C26 49.9(5)
N4 Y3 C28 132.3(4)
N2 Y3 C28 84.1(4)
N7 Y3 C28 126.0(4)
N1 Y3 C28 96.5(4)
C25 Y3 C28 50.9(4)
C29 Y3 C28 30.0(4)
C26 Y3 C28 49.2(5)
N4 Y3 C27 102.2(4)
N2 Y3 C27 109.9(4)
N7 Y3 C27 143.1(4)
N1 Y3 C27 84.9(4)
C25 Y3 C27 50.9(4)
C29 Y3 C27 50.5(4)
C26 Y3 C27 29.7(4)
C28 Y3 C27 30.5(4)
N4 Y3 Y2 100.2(2)
N2 Y3 Y2 41.6(2)
N7 Y3 Y2 93.0(2)
N1 Y3 Y2 47.2(3)
C25 Y3 Y2 158.4(3)
C29 Y3 Y2 126.7(4)
C26 Y3 Y2 148.6(3)
C28 Y3 Y2 110.1(3)
C27 Y3 Y2 119.8(3)
N4 Y3 Y4 40.7(2)
N2 Y3 Y4 100.7(3)
N7 Y3 Y4 93.7(2)
N1 Y3 Y4 46.8(3)
C25 Y3 Y4 140.6(4)
C29 Y3 Y4 166.6(3)
C26 Y3 Y4 117.7(3)
C28 Y3 Y4 140.2(3)
C27 Y3 Y4 116.5(3)
Y2 Y3 Y4 59.86(4)
N4 Y3 Y1 75.1(3)
N2 Y3 Y1 72.8(3)
N7 Y3 Y1 36.9(2)
N1 Y3 Y1 95.1(3)
C25 Y3 Y1 128.6(3)
C29 Y3 Y1 130.9(3)
C26 Y3 Y1 148.3(3)
C28 Y3 Y1 152.0(4)
C27 Y3 Y1 177.3(4)
Y2 Y3 Y1 61.73(4)
Y4 Y3 Y1 61.93(4)
N3 Y4 N4 138.9(4)
N3 Y4 N6 84.9(4)
N4 Y4 N6 87.3(4)
N3 Y4 N1 78.4(4)
N4 Y4 N1 76.9(4)
N6 Y4 N1 131.2(4)
N3 Y4 C38 131.8(5)
N4 Y4 C38 89.3(5)
N6 Y4 C38 103.9(5)
N1 Y4 C38 121.5(5)
N3 Y4 C37 102.0(4)
N4 Y4 C37 118.8(4)
N6 Y4 C37 94.5(4)
N1 Y4 C37 133.7(4)
C38 Y4 C37 31.2(4)
N3 Y4 C39 127.3(5)
N4 Y4 C39 85.5(5)
N6 Y4 C39 133.9(5)
N1 Y4 C39 91.0(5)
C38 Y4 C39 30.7(5)
C37 Y4 C39 51.4(5)
N3 Y4 C41 83.0(4)
N4 Y4 C41 135.2(4)
N6 Y4 C41 117.7(4)
N1 Y4 C41 105.4(5)
C38 Y4 C41 50.6(5)
C37 Y4 C41 31.5(4)
C39 Y4 C41 50.1(5)
N3 Y4 C40 97.3(5)
N4 Y4 C40 111.5(5)
N6 Y4 C40 145.1(4)
N1 Y4 C40 82.9(4)
C38 Y4 C40 49.9(5)
C37 Y4 C40 50.9(5)
C39 Y4 C40 30.0(4)
C41 Y4 C40 29.8(4)
N3 Y4 Y2 40.7(3)
N4 Y4 Y2 99.7(3)
N6 Y4 Y2 92.5(3)
N1 Y4 Y2 47.0(3)
C38 Y4 Y2 161.7(4)
C37 Y4 Y2 141.1(4)
C39 Y4 Y2 133.6(5)
C41 Y4 Y2 114.4(4)
C40 Y4 Y2 111.8(4)
N3 Y4 Y3 100.0(3)
N4 Y4 Y3 40.4(3)
N6 Y4 Y3 93.8(2)
N1 Y4 Y3 46.0(2)
C38 Y4 Y3 125.9(4)
C37 Y4 Y3 157.1(4)
C39 Y4 Y3 108.9(4)
C41 Y4 Y3 148.4(3)
C40 Y4 Y3 119.7(4)
Y2 Y4 Y3 59.56(4)
N3 Y4 Y1 75.0(3)
N4 Y4 Y1 74.6(3)
N6 Y4 Y1 37.1(2)
N1 Y4 Y1 94.1(3)
C38 Y4 Y1 136.7(4)
C37 Y4 Y1 131.3(3)
C39 Y4 Y1 157.7(4)
C41 Y4 Y1 147.0(3)
C40 Y4 Y1 172.1(4)
Y2 Y4 Y1 61.44(4)
Y3 Y4 Y1 61.38(4)
Y3 N1 Y2 86.2(4)
Y3 N1 Y4 87.2(4)
Y2 N1 Y4 85.8(4)
Y3 N2 Y2 96.9(4)
Y4 N3 Y2 98.7(4)
Y3 N4 Y4 98.9(4)
Y1 N5 Y2 104.8(4)
Y1 N6 Y4 105.5(4)
Y1 N7 Y3 105.7(4)
C10 Si1 C12 108.4(7)
C10 Si1 C1 112.0(7)
C12 Si1 C1 109.6(7)
C10 Si1 C11 106.0(7)
C12 Si1 C11 107.6(7)
C1 Si1 C11 113.1(7)
C23 Si2 C13 115.5(6)
C23 Si2 C24 107.1(7)
C13 Si2 C24 107.4(6)
C23 Si2 C22 105.3(7)
C13 Si2 C22 113.8(7)
C24 Si2 C22 107.3(8)
C34 Si3 C25 113.2(7)
C34 Si3 C35 107.8(8)
C25 Si3 C35 113.1(8)
C34 Si3 C36 104.4(8)
C25 Si3 C36 108.3(7)
C35 Si3 C36 109.6(8)
C47 Si4 C46 105.3(9)
C47 Si4 C37 113.2(8)
C46 Si4 C37 114.8(8)
C47 Si4 C48 109.1(8)
C46 Si4 C48 108.0(9)
C37 Si4 C48 106.3(7)
C2 C1 C5 106.3(15)
C2 C1 Si1 125.0(12)
C5 C1 Si1 128.4(13)
C2 C1 Y1 75.2(8)
C5 C1 Y1 75.0(8)
Si1 C1 Y1 120.2(6)
C3 C2 C1 108.3(15)
C3 C2 C6 126.7(16)
C1 C2 C6 124.6(16)
C3 C2 Y1 75.2(9)
C1 C2 Y1 73.7(8)
C6 C2 Y1 122.6(9)
C4 C3 C2 108.3(16)
C4 C3 C7 126.1(17)
C2 C3 C7 125.6(16)
C4 C3 Y1 74.9(9)
C2 C3 Y1 74.3(9)
C7 C3 Y1 117.4(10)
C3 C4 C5 108.8(17)
C3 C4 C8 124.6(16)
C5 C4 C8 126.2(16)
C3 C4 Y1 74.9(9)
C5 C4 Y1 74.2(8)
C8 C4 Y1 123.3(10)
C4 C5 C1 108.3(15)
C4 C5 C9 124.5(16)
C1 C5 C9 127.0(16)
C4 C5 Y1 75.5(8)
C1 C5 Y1 73.8(8)
C9 C5 Y1 120.4(9)
C17 C13 C14 105.7(11)
C17 C13 Si2 127.3(11)
C14 C13 Si2 125.1(10)
C17 C13 Y2 74.7(7)
C14 C13 Y2 74.9(7)
Si2 C13 Y2 128.0(6)
C15 C14 C13 109.4(12)
C15 C14 C18 123.9(13)
C13 C14 C18 126.5(12)
C15 C14 Y2 75.8(7)
C13 C14 Y2 73.6(7)
C18 C14 Y2 120.3(9)
C16 C15 C14 107.6(13)
C16 C15 C19 125.1(12)
C14 C15 C19 126.7(13)
C16 C15 Y2 75.8(8)
C14 C15 Y2 73.8(7)
C19 C15 Y2 122.8(9)
C15 C16 C17 108.5(13)
C15 C16 C20 125.6(13)
C17 C16 C20 125.8(13)
C15 C16 Y2 74.1(8)
C17 C16 Y2 72.5(7)
C20 C16 Y2 122.8(9)
C16 C17 C13 108.7(12)
C16 C17 C21 122.6(13)
C13 C17 C21 128.4(12)
C16 C17 Y2 76.9(8)
C13 C17 Y2 74.2(7)
C21 C17 Y2 120.0(9)
C26 C25 C29 104.6(14)
C26 C25 Si3 124.7(13)
C29 C25 Si3 129.2(12)
C26 C25 Y3 75.7(8)
C29 C25 Y3 74.4(8)
Si3 C25 Y3 126.0(6)
C27 C26 C25 112.6(16)
C27 C26 C30 123.4(15)
C25 C26 C30 123.7(15)
C27 C26 Y3 76.9(8)
C25 C26 Y3 74.0(8)
C30 C26 Y3 122.0(9)
C26 C27 C28 105.3(14)
C26 C27 C31 127.2(17)
C28 C27 C31 127.2(15)
C26 C27 Y3 73.3(8)
C28 C27 Y3 73.7(8)
C31 C27 Y3 122.4(9)
C29 C28 C27 109.4(15)
C29 C28 C32 128.5(17)
C27 C28 C32 121.9(15)
C29 C28 Y3 73.7(8)
C27 C28 Y3 75.8(8)
C32 C28 Y3 120.9(9)
C28 C29 C25 108.1(15)
C28 C29 C33 122.3(16)
C25 C29 C33 129.6(15)
C28 C29 Y3 76.2(8)
C25 C29 Y3 73.9(8)
C33 C29 Y3 114.7(9)
C38 C37 C41 104.5(15)
C38 C37 Si4 131.1(14)
C41 C37 Si4 123.0(12)
C38 C37 Y4 72.5(9)
C41 C37 Y4 76.1(9)
Si4 C37 Y4 126.2(7)
C39 C38 C37 110.7(17)
C39 C38 C42 122.3(18)
C37 C38 C42 126.6(18)
C39 C38 Y4 77.5(10)
C37 C38 Y4 76.3(9)
C42 C38 Y4 119.2(11)
C38 C39 C40 106.9(17)
C38 C39 C43 127.7(19)
C40 C39 C43 125.2(19)
C38 C39 Y4 71.8(10)
C40 C39 Y4 76.1(9)
C43 C39 Y4 121.3(10)
C41 C40 C39 109.7(16)
C41 C40 C44 125.1(18)
C39 C40 C44 125.1(18)
C41 C40 Y4 75.0(9)
C39 C40 Y4 73.8(9)
C44 C40 Y4 120.4(10)
C40 C41 C37 108.2(15)
C40 C41 C45 125.3(17)
C37 C41 C45 126.2(15)
C40 C41 Y4 75.2(9)
C37 C41 Y4 72.4(8)
C45 C41 Y4 123.4(10)

loop_
_geom_bond_atom_site_label_1
_geom_bond_atom_site_label_2
_geom_bond_distance
Y1 N5 2.336(11)
Y1 N7 2.338(10)
Y1 N6 2.357(10)
Y1 C1 2.635(14)
Y1 C2 2.654(14)
Y1 C5 2.650(13)
Y1 C3 2.666(14)
Y1 C4 2.667(14)
Y1 Y2 3.736(2)
Y1 Y3 3.745(2)
Y1 Y4 3.765(2)
Y2 N3 2.335(10)
Y2 N2 2.360(10)
Y2 N5 2.380(10)
Y2 N1 2.595(12)
Y2 C13 2.635(12)
Y2 C17 2.641(13)
Y2 C14 2.651(12)
Y2 C15 2.676(12)
Y2 C16 2.698(13)
Y2 Y3 3.529(2)
Y2 Y4 3.540(2)
Y3 N4 2.340(10)
Y3 N2 2.354(11)
Y3 N7 2.359(10)
Y3 N1 2.568(11)
Y3 C25 2.635(13)
Y3 C29 2.641(14)
Y3 C26 2.656(14)
Y3 C28 2.672(14)
Y3 C27 2.700(13)
Y3 Y4 3.565(2)
Y4 N3 2.331(11)
Y4 N4 2.353(10)
Y4 N6 2.372(10)
Y4 N1 2.603(11)
Y4 C38 2.600(17)
Y4 C37 2.648(13)
Y4 C39 2.672(15)
Y4 C41 2.698(15)
Y4 C40 2.700(14)
Si1 C10 1.847(14)
Si1 C12 1.861(14)
Si1 C1 1.881(16)
Si1 C11 1.876(15)
Si2 C23 1.845(14)
Si2 C13 1.854(13)
Si2 C24 1.852(15)
Si2 C22 1.853(14)
Si3 C34 1.845(15)
Si3 C25 1.854(15)
Si3 C35 1.853(15)
Si3 C36 1.874(15)
Si4 C47 1.841(16)
Si4 C46 1.852(18)
Si4 C37 1.861(16)
Si4 C48 1.869(16)
C1 C2 1.417(18)
C1 C5 1.424(18)
C2 C3 1.397(19)
C2 C6 1.514(17)
C3 C4 1.388(18)
C3 C7 1.475(19)
C4 C5 1.387(19)
C4 C8 1.530(19)
C5 C9 1.493(17)
C13 C17 1.415(15)
C13 C14 1.431(16)
C14 C15 1.399(16)
C14 C18 1.513(16)
C15 C16 1.395(16)
C15 C19 1.510(16)
C16 C17 1.412(16)
C16 C20 1.505(16)
C17 C21 1.491(16)
C25 C26 1.383(18)
C25 C29 1.442(19)
C26 C27 1.375(18)
C26 C30 1.578(18)
C27 C28 1.414(19)
C27 C31 1.509(18)
C28 C29 1.377(17)
C28 C32 1.491(18)
C29 C33 1.502(18)
C37 C38 1.411(19)
C37 C41 1.453(19)
C38 C39 1.40(2)
C38 C42 1.52(2)
C39 C40 1.39(2)
C39 C43 1.498(19)
C40 C41 1.387(19)
C40 C44 1.52(2)
C41 C45 1.497(18)
